data_7032596
loop_
_publ_author_name
'Zhang, Jiangwei'
'Zhao, Zhenlin'
'Zhang, Jin'
'She, Shan'
'Huang, Yichao'
'Wei, Yongge'

_publ_section_title
;
 Spontaneous resolution of polyoxometalate-based inorganic-organic hybrids
 driven by solvent and common ion.
;
_journal_issue 46
_journal_name_full 'Dalton transactions (Cambridge, England : 2003)'
_journal_page_first 17296
_journal_page_last 17302
_journal_paper_doi 10.1039/c4dt01954g
_journal_volume 43
_journal_year 2014
_chemical_formula_moiety 'C6 H14 Cr Mo6 O24, 4(C16 H36 N),H4 N'
_chemical_formula_sum 'C70 H162 Br2 Cr Mo6 N5 O24'
_chemical_formula_weight 2245.43
_chemical_name_systematic
;
 ? 
;
_space_group_crystal_system monoclinic
_space_group_IT_number 14
_space_group_name_Hall '-P 2yn'
_space_group_name_H-M_alt 'P 1 21/n 1'
_symmetry_space_group_name_Hall '-P 2yn'
_symmetry_space_group_name_H-M 'P 1 21/n 1'
_atom_sites_solution_hydrogens geom
_atom_sites_solution_primary direct
_atom_sites_solution_secondary difmap
_audit_creation_date 2014-08-29
_audit_creation_method
;
  Olex2 1.2
  (compiled Apr 23 2013 17:59:47, GUI svn.r4466)
;
_cell_angle_alpha 90.00
_cell_angle_beta 91.7125(17)
_cell_angle_gamma 90.00
_cell_formula_units_Z 4
_cell_length_a 16.5994(3)
_cell_length_b 26.2375(6)
_cell_length_c 22.1200(4)
_cell_measurement_reflns_used 18942
_cell_measurement_temperature 103(2)
_cell_measurement_theta_max 0.415
_cell_measurement_theta_min 0.362
_cell_volume 9629.5(3)
_computing_molecular_graphics
;
O. V. Dolomanov, L. J. Bourhis, R. J. Gildea, J. A. K. Howard and H. Puschmann,
OLEX2: a complete structure solution, refinement and analysis program.
J. Appl. Cryst. (2009). 42, 339-341.
;
_computing_publication_material
;
O. V. Dolomanov, L. J. Bourhis, R. J. Gildea, J. A. K. Howard and H. Puschmann,
OLEX2: a complete structure solution, refinement and analysis program.
J. Appl. Cryst. (2009). 42, 339-341.
;
_computing_structure_refinement 'SHELXL-97 (Sheldrick, 1997)'
_computing_structure_solution 'SHELXS-97 (Sheldrick, 1990)'
_diffrn_ambient_temperature 103(2)
_diffrn_detector_area_resol_mean 16.0971
_diffrn_measured_fraction_theta_full 0.997
_diffrn_measured_fraction_theta_max 0.997
_diffrn_measurement_device_type 'Xcalibur, Eos, Gemini'
_diffrn_measurement_method '\w scans'
_diffrn_radiation_monochromator graphite
_diffrn_radiation_type MoK\a
_diffrn_radiation_wavelength 0.71073
_diffrn_reflns_av_R_equivalents 0.0277
_diffrn_reflns_av_unetI/netI 0.0440
_diffrn_reflns_limit_h_max 20
_diffrn_reflns_limit_h_min -19
_diffrn_reflns_limit_k_max 32
_diffrn_reflns_limit_k_min -26
_diffrn_reflns_limit_l_max 25
_diffrn_reflns_limit_l_min -27
_diffrn_reflns_number 42577
_diffrn_reflns_theta_full 26.00
_diffrn_reflns_theta_max 26.00
_diffrn_reflns_theta_min 3.11
_diffrn_source 'fine-focus sealed tube'
_diffrn_standards_number 18882
_exptl_absorpt_coefficient_mu 1.760
_exptl_absorpt_correction_T_max 0.644
_exptl_absorpt_correction_T_min 0.596
_exptl_absorpt_correction_type multi-scan
_exptl_crystal_colour pink
_exptl_crystal_density_diffrn 1.546
_exptl_crystal_density_method 'not measured'
_exptl_crystal_description block
_exptl_crystal_F_000 4563.25
_exptl_crystal_size_max 0.6
_exptl_crystal_size_mid 0.5
_exptl_crystal_size_min 0.5
_refine_diff_density_max 1.060
_refine_diff_density_min -1.049
_refine_diff_density_rms 0.143
_refine_ls_extinction_method none
_refine_ls_goodness_of_fit_ref 1.029
_refine_ls_hydrogen_treatment mixed
_refine_ls_matrix_type full
_refine_ls_number_parameters 1003
_refine_ls_number_reflns 18882
_refine_ls_number_restraints 59
_refine_ls_restrained_S_all 1.029
_refine_ls_R_factor_all 0.0532
_refine_ls_R_factor_gt 0.0489
_refine_ls_shift/su_max 0.000
_refine_ls_shift/su_mean 0.000
_refine_ls_structure_factor_coef Fsqd
_refine_ls_weighting_details 'calc w=1/[\s^2^(Fo^2^)+(0.0435P)^2^+24.0061P] where P=(Fo^2^+2Fc^2^)/3'
_refine_ls_weighting_scheme calc
_refine_ls_wR_factor_gt 0.0893
_refine_ls_wR_factor_ref 0.1086
_reflns_number_gt 14367
_reflns_number_total 18882
_reflns_threshold_expression >2sigma(I)
_cod_data_source_file c4dt01954g2.cif
_cod_data_source_block compound3b
_cod_depositor_comments 'Adding full bibliography for 7032591--7032597.cif.'
_cod_original_cell_volume 9629.6(3)
_cod_database_code 7032596
_olex2_refinement_description
;
1. Fixed Uiso
 At 1.2 times of:
  All C(H,H) groups, All C(H,H,H,H) groups, All N(H,H,H,H) groups
 At 1.5 times of:
  All O(H) groups, {H13G,H13H,H13I} of C134, {H14G,H14H,H14I} of C144, {H21G,
  H21H,H21I} of C214, {H22G,H22H,H22I} of C224, {H23G,H23H,H23I} of C234, {H24G,
  H24H,H24I} of C244, {H31G,H31H,H31I} of C314, {H32G,H32H,H32I} of C324, {H33G,
  H33H,H33I} of C334, {H34M,H34N,H34O} of C344, {H34P,H34Q,H34R} of C345, {H41G,
  H41H,H41I} of C414, {H42G,H42H,H42I} of C424, {H6A,H6B,H6C} of C6, {H11G,H11H,
  H11I} of C114, {H12G,H12H,H12I} of C124, {H44G,H44H,H44I} of C444
 At 1.1 times of:
  {H43G,H43H,H43I} of C434
2. Restrained distances
 N3-C341 = N3-C311 = N3-C321 = N3-C331
 1.47 with sigma of 0.02
 C341-C340 = C343-C342 = C343-C340 = C345-C343 = C344-C343
 1.53 with sigma of 0.02
 C345-C343 = C344-C343
 1.55 with sigma of 0.01
 N3-C341 = N3-C311 = N3-C331 = N3-C321
 1.47 with sigma of 0.01
 C244-C243
 1.53 with sigma of 0.02
 N2-C231 = N2-C221 = N2-C211 = N2-C241
 1.47 with sigma of 0.02
 C144-C143 = C143-C142
 1.53 with sigma of 0.02
 C143-C142 = C144-C143
 1.53 with sigma of 0.01
 C433-C432 = C434-C433
 1.53 with sigma of 0.02
 C433-C432 = C434-C433
 1.53 with sigma of 0.01
 C345-C343 = C344-C343
 1.56 with sigma of 0.01
 N5-H5C \\sim N5-H5D \\sim N5-H5E \\sim N5-H5F
 with sigma of 0.02
3. Rigid bond restraints
 C142, C143
 with sigma for 1-2 distances of 0.01 and sigma for 1-3 distances of 0.01
 C341, C340, C342, C343, C344, C345
 with sigma for 1-2 distances of 0.01 and sigma for 1-3 distances of 0.01
4. Uiso/Uaniso restraints and constraints
C142 \\sim C143: within 1.7A with sigma of 0.04 and sigma for terminal atoms of
0.08
C434 \\sim C433: within 1.7A with sigma of 0.04 and sigma for terminal atoms of
0.08
Uanis(C143) \\sim Ueq, Uanis(C345) \\sim Ueq, Uanis(C434) \\sim Ueq,
Uanis(C340) \\sim Ueq, Uanis(C342) \\sim Ueq: with sigma of 0.01 and sigma for
terminal atoms of 0.02
5. Others
 Fixed Sof: H34A(0.5) H34B(0.5) H34C(0.5) H34D(0.5) C340(0.5) H34E(0.5)
 H34F(0.5) C342(0.5) H34G(0.5) H34H(0.5) H34I(0.5) H34J(0.5) H34K(0.5)
 H34L(0.5) C344(0.5) H34M(0.5) H34N(0.5) H34O(0.5) C345(0.5) H34P(0.5)
 H34Q(0.5) H34R(0.5)
6.a Ternary CH refined with riding coordinates:
 O4(H4), O5(H5), O6(H6)
6.b Secondary CH2 refined with riding coordinates:
 C2(H2A,H2B), C3(H3A,H3B), C4(H4A,H4B), C5(H5A,H5B), C111(H11A,H11B),
 C112(H11C,H11D), C113(H11E,H11F), C121(H12A,H12B), C122(H12C,H12D), C123(H12E,
 H12F), C131(H13A,H13B), C132(H13C,H13D), C133(H13E,H13F), C141(H14A,H14B),
 C142(H14C,H14D), C143(H14E,H14F), C211(H21A,H21B), C212(H21C,H21D), C213(H21E,
 H21F), C221(H22A,H22B), C222(H22C,H22D), C223(H22E,H22F), C231(H23A,H23B),
 C232(H23C,H23D), C233(H23E,H23F), C241(H24A,H24B), C242(H24C,H24D), C243(H24E,
 H24F), C311(H31A,H31B), C312(H31C,H31D), C313(H31E,H31F), C321(H32A,H32B),
 C322(H32C,H32D), C323(H32E,H32F), C331(H33A,H33B), C332(H33C,H33D), C333(H33E,
 H33F), C341(H34A,H34B), C341(H34C,H34D), C340(H34E,H34F), C342(H34G,H34H),
 C343(H34I,H34J), C343(H34K,H34L), C411(H41A,H41B), C412(H41C,H41D), C413(H41E,
 H41F), C421(H42A,H42B), C422(H42C,H42D), C423(H42E,H42F), C431(H43A,H43B),
 C432(H43C,H43D), C433(H43E,H43F), C441(H44A,H44B), C442(H44C,H44D), C443(H44E,
 H44F)
6.c Me refined with riding coordinates:
 C6(H6A,H6B,H6C), C114(H11G,H11H,H11I), C124(H12G,H12H,H12I), C134(H13G,H13H,
 H13I), C144(H14G,H14H,H14I), C214(H21G,H21H,H21I), C224(H22G,H22H,H22I),
 C234(H23G,H23H,H23I), C244(H24G,H24H,H24I), C314(H31G,H31H,H31I), C324(H32G,
 H32H,H32I), C334(H33G,H33H,H33I), C344(H34M,H34N,H34O), C345(H34P,H34Q,H34R),
 C414(H41G,H41H,H41I), C424(H42G,H42H,H42I), C434(H43G,H43H,H43I), C444(H44G,
 H44H,H44I)
;

loop_
_space_group_symop_id
_space_group_symop_operation_xyz
1 'x, y, z'
2 '-x+1/2, y+1/2, -z+1/2'
3 '-x, -y, -z'
4 'x-1/2, -y-1/2, z-1/2'

loop_
_atom_site_label
_atom_site_type_symbol
_atom_site_fract_x
_atom_site_fract_y
_atom_site_fract_z
_atom_site_U_iso_or_equiv
_atom_site_adp_type
_atom_site_occupancy
_atom_site_calc_flag
_atom_site_disorder_assembly
_atom_site_disorder_group
_atom_site_refinement_flags_posn
_atom_site_refinement_flags_adp
Mo1 Mo 0.01413(3) 0.187095(18) 0.34683(2) 0.01166(10) Uani 1 d . . . .
Mo2 Mo 0.10942(3) 0.276030(18) 0.429953(19) 0.01272(10) Uani 1 d . . . .
Mo3 Mo 0.22984(3) 0.360757(17) 0.363326(19) 0.01036(10) Uani 1 d . . . .
Mo4 Mo 0.25236(3) 0.355710(17) 0.213237(19) 0.01010(10) Uani 1 d . . . .
Mo5 Mo 0.15520(3) 0.266686(18) 0.130477(19) 0.01117(10) Uani 1 d . . . .
Mo6 Mo 0.03365(3) 0.184337(17) 0.196791(19) 0.01055(10) Uani 1 d . . . .
Cr Cr 0.13315(4) 0.27180(3) 0.28040(3) 0.00612(16) Uani 1 d . . . .
O1 O 0.0211(2) 0.24908(14) 0.26931(15) 0.0110(7) Uani 1 d . . . .
O2 O 0.1038(2) 0.32384(14) 0.33964(15) 0.0110(7) Uani 1 d . . . .
O3 O 0.1229(2) 0.31981(14) 0.21303(15) 0.0109(7) Uani 1 d . . . .
O4 O 0.1405(2) 0.22419(14) 0.34947(15) 0.0124(7) Uani 1 d . . . .
H4 H 0.1888 0.2015 0.3536 0.019 Uiso 1 calc . . R .
O5 O 0.2448(2) 0.29769(14) 0.29189(15) 0.0102(7) Uani 1 d . . . .
H5 H 0.2896 0.2725 0.2979 0.015 Uiso 1 calc . . R .
O6 O 0.1576(2) 0.22026(14) 0.21860(15) 0.0107(7) Uani 1 d . . . .
H6 H 0.2044 0.1969 0.2267 0.016 Uiso 1 calc . . R .
O7 O 0.0119(2) 0.24878(14) 0.39484(16) 0.0140(8) Uani 1 d . . . .
O8 O 0.2149(2) 0.30327(14) 0.41544(16) 0.0142(8) Uani 1 d . . . .
O9 O 0.2135(2) 0.38935(14) 0.28446(16) 0.0127(7) Uani 1 d . . . .
O10 O 0.2527(2) 0.29465(14) 0.16561(16) 0.0131(8) Uani 1 d . . . .
O11 O 0.0472(2) 0.24248(14) 0.14471(15) 0.0129(8) Uani 1 d . . . .
O12 O 0.0525(2) 0.15455(14) 0.27569(16) 0.0132(8) Uani 1 d . . . .
O13 O -0.0878(2) 0.17975(16) 0.33639(17) 0.0195(9) Uani 1 d . . . .
O14 O 0.0414(2) 0.14309(15) 0.40012(17) 0.0194(8) Uani 1 d . . . .
O15 O 0.0667(2) 0.32493(15) 0.47012(17) 0.0199(9) Uani 1 d . . . .
O16 O 0.1342(2) 0.23054(16) 0.48219(16) 0.0203(9) Uani 1 d . . . .
O17 O 0.1842(2) 0.40902(14) 0.40294(16) 0.0154(8) Uani 1 d . . . .
O18 O 0.3307(2) 0.36952(15) 0.37652(17) 0.0168(8) Uani 1 d . . . .
O19 O 0.2190(2) 0.40031(15) 0.16231(16) 0.0167(8) Uani 1 d . . . .
O20 O 0.3546(2) 0.36486(15) 0.21955(17) 0.0173(8) Uani 1 d . . . .
O21 O 0.1301(2) 0.31293(15) 0.07844(17) 0.0195(9) Uani 1 d . . . .
O22 O 0.1945(2) 0.21797(15) 0.08959(17) 0.0189(8) Uani 1 d . . . .
O23 O -0.0694(2) 0.17986(15) 0.18891(17) 0.0182(8) Uani 1 d . . . .
O24 O 0.0710(2) 0.13607(14) 0.15393(16) 0.0174(8) Uani 1 d . . . .
C1 C -0.0053(3) 0.3429(2) 0.2624(2) 0.0125(11) Uani 1 d . . . .
C2 C 0.0356(3) 0.3558(2) 0.3236(2) 0.0147(11) Uani 1 d . . . .
H2A H 0.0537 0.3917 0.3228 0.018 Uiso 1 calc . . R .
H2B H -0.0048 0.3528 0.3555 0.018 Uiso 1 calc . . R .
C3 C 0.0521(3) 0.3514(2) 0.2099(2) 0.0133(11) Uani 1 d . . . .
H3A H 0.0225 0.3446 0.1713 0.016 Uiso 1 calc . . R .
H3B H 0.0690 0.3876 0.2098 0.016 Uiso 1 calc . . R .
C4 C -0.0390(3) 0.2885(2) 0.2620(2) 0.0142(11) Uani 1 d . . . .
H4A H -0.0778 0.2853 0.2949 0.017 Uiso 1 calc . . R .
H4B H -0.0691 0.2828 0.2232 0.017 Uiso 1 calc . . R .
C5 C -0.0774(3) 0.3804(2) 0.2561(3) 0.0205(12) Uani 1 d . . . .
H5A H -0.1229 0.3661 0.2785 0.025 Uiso 1 calc . . R .
H5B H -0.0617 0.4129 0.2761 0.025 Uiso 1 calc . . R .
C6 C -0.1077(4) 0.3926(3) 0.1917(3) 0.0316(15) Uani 1 d . . . .
H6A H -0.1529 0.4166 0.1931 0.047 Uiso 1 calc . . R .
H6B H -0.1257 0.3611 0.1716 0.047 Uiso 1 calc . . R .
H6C H -0.0640 0.4078 0.1690 0.047 Uiso 1 calc . . R .
C111 C 0.3425(3) 0.3574(2) 0.0590(3) 0.0206(12) Uani 1 d . . . .
H11A H 0.3566 0.3744 0.0978 0.025 Uiso 1 calc . . R .
H11B H 0.2912 0.3389 0.0642 0.025 Uiso 1 calc . . R .
C112 C 0.3290(4) 0.3986(2) 0.0102(3) 0.0250(13) Uani 1 d . . . .
H11C H 0.3722 0.4245 0.0139 0.030 Uiso 1 calc . . R .
H11D H 0.3313 0.3829 -0.0304 0.030 Uiso 1 calc . . R .
C113 C 0.2472(4) 0.4242(3) 0.0173(3) 0.0319(15) Uani 1 d . . . .
H11E H 0.2043 0.3981 0.0132 0.038 Uiso 1 calc . . R .
H11F H 0.2448 0.4391 0.0583 0.038 Uiso 1 calc . . R .
C114 C 0.2317(5) 0.4657(3) -0.0292(3) 0.0373(17) Uani 1 d . . . .
H11G H 0.1789 0.4812 -0.0227 0.056 Uiso 1 calc . . R .
H11H H 0.2324 0.4510 -0.0699 0.056 Uiso 1 calc . . R .
H11I H 0.2737 0.4918 -0.0251 0.056 Uiso 1 calc . . R .
C121 C 0.3889(3) 0.2907(2) -0.0129(3) 0.0204(12) Uani 1 d . . . .
H12A H 0.3927 0.3154 -0.0465 0.024 Uiso 1 calc . . R .
H12B H 0.4312 0.2646 -0.0184 0.024 Uiso 1 calc . . R .
C122 C 0.3079(4) 0.2647(2) -0.0183(3) 0.0246(13) Uani 1 d . . . .
H12C H 0.2644 0.2905 -0.0170 0.030 Uiso 1 calc . . R .
H12D H 0.3016 0.2410 0.0160 0.030 Uiso 1 calc . . R .
C123 C 0.3016(4) 0.2355(3) -0.0777(3) 0.0269(14) Uani 1 d . . . .
H12E H 0.3114 0.2592 -0.1115 0.032 Uiso 1 calc . . R .
H12F H 0.3438 0.2089 -0.0778 0.032 Uiso 1 calc . . R .
C124 C 0.2199(4) 0.2109(3) -0.0872(4) 0.0409(18) Uani 1 d . . . .
H12G H 0.2184 0.1921 -0.1255 0.061 Uiso 1 calc . . R .
H12H H 0.1781 0.2372 -0.0883 0.061 Uiso 1 calc . . R .
H12I H 0.2101 0.1873 -0.0538 0.061 Uiso 1 calc . . R .
C131 C 0.4104(3) 0.2813(2) 0.0989(3) 0.0220(13) Uani 1 d . . . .
H13A H 0.4188 0.3009 0.1368 0.026 Uiso 1 calc . . R .
H13B H 0.3572 0.2644 0.1008 0.026 Uiso 1 calc . . R .
C132 C 0.4749(4) 0.2405(3) 0.0962(3) 0.0292(15) Uani 1 d . . . .
H13C H 0.4692 0.2216 0.0575 0.035 Uiso 1 calc . . R .
H13D H 0.5289 0.2566 0.0980 0.035 Uiso 1 calc . . R .
C133 C 0.4672(4) 0.2039(3) 0.1486(3) 0.0291(14) Uani 1 d . . . .
H13E H 0.4129 0.1883 0.1465 0.035 Uiso 1 calc . . R .
H13F H 0.4722 0.2232 0.1869 0.035 Uiso 1 calc . . R .
C134 C 0.5301(5) 0.1617(3) 0.1494(4) 0.050(2) Uani 1 d . . . .
H13G H 0.5222 0.1395 0.1844 0.074 Uiso 1 calc . . R .
H13H H 0.5841 0.1768 0.1521 0.074 Uiso 1 calc . . R .
H13I H 0.5244 0.1416 0.1121 0.074 Uiso 1 calc . . R .
C141 C 0.4891(3) 0.3440(2) 0.0377(3) 0.0241(13) Uani 1 d . . . .
H14A H 0.5279 0.3174 0.0256 0.029 Uiso 1 calc . . R .
H14B H 0.4838 0.3686 0.0039 0.029 Uiso 1 calc . . R .
C142 C 0.5246(4) 0.3717(3) 0.0924(3) 0.0398(18) Uani 1 d . . D U
H14C H 0.5249 0.3491 0.1283 0.048 Uiso 1 calc . . R .
H14D H 0.4922 0.4023 0.1012 0.048 Uiso 1 calc . . R .
C143 C 0.6114(4) 0.3871(3) 0.0774(5) 0.069(3) Uani 1 d . . D U
H14E H 0.6396 0.3569 0.0615 0.083 Uiso 1 calc . . R .
H14F H 0.6092 0.4132 0.0451 0.083 Uiso 1 calc . . R .
C144 C 0.6596(8) 0.4078(5) 0.1309(6) 0.107(5) Uani 1 d . . D .
H14G H 0.7140 0.4166 0.1183 0.160 Uiso 1 calc . . R .
H14H H 0.6630 0.3819 0.1628 0.160 Uiso 1 calc . . R .
H14I H 0.6331 0.4384 0.1462 0.160 Uiso 1 calc . . R .
C211 C 0.3597(3) 0.2535(2) 0.5050(3) 0.0217(13) Uani 1 d . . D .
H21A H 0.3412 0.2893 0.5014 0.026 Uiso 1 calc . . R .
H21B H 0.3205 0.2322 0.4817 0.026 Uiso 1 calc . . R .
C212 C 0.3566(3) 0.2382(2) 0.5709(3) 0.0227(13) Uani 1 d . . . .
H21C H 0.3984 0.2569 0.5947 0.027 Uiso 1 calc . . R .
H21D H 0.3675 0.2012 0.5750 0.027 Uiso 1 calc . . R .
C213 C 0.2733(4) 0.2504(3) 0.5948(3) 0.0282(14) Uani 1 d . . . .
H21E H 0.2655 0.2878 0.5939 0.034 Uiso 1 calc . . R .
H21F H 0.2319 0.2350 0.5674 0.034 Uiso 1 calc . . R .
C214 C 0.2602(4) 0.2316(3) 0.6584(3) 0.0303(15) Uani 1 d . . . .
H21G H 0.2062 0.2414 0.6708 0.045 Uiso 1 calc . . R .
H21H H 0.3006 0.2469 0.6861 0.045 Uiso 1 calc . . R .
H21I H 0.2653 0.1944 0.6596 0.045 Uiso 1 calc . . R .
C221 C 0.4779(4) 0.1969(2) 0.4828(3) 0.0250(14) Uani 1 d . . D .
H22A H 0.4891 0.1912 0.5265 0.030 Uiso 1 calc . . R .
H22B H 0.5303 0.1967 0.4626 0.030 Uiso 1 calc . . R .
C222 C 0.4280(4) 0.1524(3) 0.4586(3) 0.0330(16) Uani 1 d . . . .
H22C H 0.4153 0.1576 0.4150 0.040 Uiso 1 calc . . R .
H22D H 0.3766 0.1507 0.4800 0.040 Uiso 1 calc . . R .
C223 C 0.4738(5) 0.1019(3) 0.4673(3) 0.0391(17) Uani 1 d . . . .
H22E H 0.4439 0.0748 0.4451 0.047 Uiso 1 calc . . R .
H22F H 0.5272 0.1053 0.4489 0.047 Uiso 1 calc . . R .
C224 C 0.4865(7) 0.0853(3) 0.5318(4) 0.063(3) Uani 1 d . . . .
H22G H 0.5163 0.0530 0.5330 0.094 Uiso 1 calc . . R .
H22H H 0.4341 0.0806 0.5503 0.094 Uiso 1 calc . . R .
H22I H 0.5173 0.1113 0.5542 0.094 Uiso 1 calc . . R .
C231 C 0.4253(3) 0.2618(2) 0.4086(2) 0.0201(12) Uani 1 d . . D .
H23A H 0.3912 0.2344 0.3907 0.024 Uiso 1 calc . . R .
H23B H 0.3937 0.2938 0.4062 0.024 Uiso 1 calc . . R .
C232 C 0.4984(4) 0.2680(3) 0.3705(3) 0.0262(14) Uani 1 d . . . .
H23C H 0.5277 0.2352 0.3684 0.031 Uiso 1 calc . . R .
H23D H 0.5352 0.2936 0.3891 0.031 Uiso 1 calc . . R .
C233 C 0.4730(4) 0.2850(2) 0.3070(3) 0.0218(13) Uani 1 d . . . .
H23E H 0.4387 0.3157 0.3098 0.026 Uiso 1 calc . . R .
H23F H 0.4402 0.2577 0.2875 0.026 Uiso 1 calc . . R .
C234 C 0.5445(4) 0.2970(3) 0.2673(3) 0.0320(15) Uani 1 d . . . .
H23G H 0.5246 0.3076 0.2271 0.048 Uiso 1 calc . . R .
H23H H 0.5782 0.2666 0.2637 0.048 Uiso 1 calc . . R .
H23I H 0.5764 0.3246 0.2858 0.048 Uiso 1 calc . . R .
C241 C 0.5018(3) 0.2857(2) 0.5037(3) 0.0233(13) Uani 1 d . . D .
H24A H 0.5538 0.2809 0.4838 0.028 Uiso 1 calc . . R .
H24B H 0.5101 0.2759 0.5467 0.028 Uiso 1 calc . . R .
C242 C 0.4811(4) 0.3422(2) 0.5015(3) 0.0271(14) Uani 1 d . . . .
H24C H 0.4457 0.3510 0.5352 0.032 Uiso 1 calc . . R .
H24D H 0.4519 0.3502 0.4629 0.032 Uiso 1 calc . . R .
C243 C 0.5592(4) 0.3736(3) 0.5066(3) 0.0308(15) Uani 1 d . . D .
H24E H 0.5930 0.3605 0.5408 0.037 Uiso 1 calc . . R .
H24F H 0.5897 0.3692 0.4692 0.037 Uiso 1 calc . . R .
C244 C 0.5438(5) 0.4293(3) 0.5162(3) 0.0420(19) Uani 1 d . . D .
H24G H 0.5953 0.4476 0.5188 0.063 Uiso 1 calc . . R .
H24H H 0.5151 0.4341 0.5539 0.063 Uiso 1 calc . . R .
H24I H 0.5110 0.4427 0.4823 0.063 Uiso 1 calc . . R .
C311 C -0.1280(3) 0.0649(2) 0.2455(3) 0.0202(12) Uani 1 d . . D .
H31A H -0.1053 0.0997 0.2430 0.024 Uiso 1 calc . . R .
H31B H -0.0904 0.0417 0.2252 0.024 Uiso 1 calc . . R .
C312 C -0.1301(3) 0.0499(2) 0.3119(3) 0.0222(13) Uani 1 d . . . .
H31C H -0.1680 0.0212 0.3169 0.027 Uiso 1 calc . . R .
H31D H -0.1494 0.0791 0.3360 0.027 Uiso 1 calc . . R .
C313 C -0.0459(3) 0.0343(2) 0.3348(3) 0.0214(13) Uani 1 d . . . .
H31E H -0.0308 0.0019 0.3152 0.026 Uiso 1 calc . . R .
H31F H -0.0068 0.0607 0.3229 0.026 Uiso 1 calc . . R .
C314 C -0.0401(4) 0.0274(3) 0.4032(3) 0.0268(14) Uani 1 d . . . .
H31G H 0.0149 0.0175 0.4153 0.040 Uiso 1 calc . . R .
H31H H -0.0779 0.0008 0.4152 0.040 Uiso 1 calc . . R .
H31I H -0.0538 0.0596 0.4230 0.040 Uiso 1 calc . . R .
C321 C -0.2713(3) 0.0940(2) 0.2421(3) 0.0195(12) Uani 1 d . . D .
H32A H -0.2808 0.0774 0.2814 0.023 Uiso 1 calc . . R .
H32B H -0.3221 0.0918 0.2177 0.023 Uiso 1 calc . . R .
C322 C -0.2530(4) 0.1500(2) 0.2539(3) 0.0238(13) Uani 1 d . . . .
H32C H -0.2533 0.1686 0.2150 0.029 Uiso 1 calc . . R .
H32D H -0.1986 0.1533 0.2731 0.029 Uiso 1 calc . . R .
C323 C -0.3155(4) 0.1737(2) 0.2953(3) 0.0281(14) Uani 1 d . . . .
H32E H -0.3057 0.2108 0.2980 0.034 Uiso 1 calc . . R .
H32F H -0.3699 0.1687 0.2767 0.034 Uiso 1 calc . . R .
C324 C -0.3143(5) 0.1517(3) 0.3587(3) 0.0376(17) Uani 1 d . . . .
H32G H -0.3553 0.1688 0.3825 0.056 Uiso 1 calc . . R .
H32H H -0.2610 0.1571 0.3779 0.056 Uiso 1 calc . . R .
H32I H -0.3258 0.1151 0.3567 0.056 Uiso 1 calc . . R .
C331 C -0.1906(3) 0.0873(2) 0.1496(2) 0.0204(12) Uani 1 d . . D .
H33A H -0.1498 0.0659 0.1300 0.024 Uiso 1 calc . . R .
H33B H -0.1665 0.1214 0.1565 0.024 Uiso 1 calc . . R .
C332 C -0.2632(3) 0.0931(3) 0.1055(3) 0.0238(13) Uani 1 d . . . .
H33C H -0.2961 0.0617 0.1057 0.029 Uiso 1 calc . . R .
H33D H -0.2973 0.1218 0.1185 0.029 Uiso 1 calc . . R .
C333 C -0.2345(4) 0.1032(3) 0.0415(3) 0.0258(14) Uani 1 d . . . .
H33E H -0.2804 0.1162 0.0164 0.031 Uiso 1 calc . . R .
H33F H -0.1926 0.1300 0.0433 0.031 Uiso 1 calc . . R .
C334 C -0.2001(5) 0.0561(3) 0.0108(3) 0.0396(18) Uani 1 d . . . .
H33G H -0.1821 0.0653 -0.0296 0.059 Uiso 1 calc . . R .
H33H H -0.2419 0.0298 0.0072 0.059 Uiso 1 calc . . R .
H33I H -0.1543 0.0430 0.0351 0.059 Uiso 1 calc . . R .
C341 C -0.2401(3) 0.0105(2) 0.2035(3) 0.0236(13) Uani 1 d . . D U
H34A H -0.2982 0.0125 0.1922 0.028 Uiso 0.50 calc A 1 R .
H34B H -0.2354 -0.0067 0.2433 0.028 Uiso 0.50 calc A 1 R .
H34C H -0.2844 0.0107 0.1725 0.028 Uiso 0.50 calc A 2 R .
H34D H -0.2633 -0.0001 0.2422 0.028 Uiso 0.50 calc A 2 R .
C340 C -0.1983(7) -0.0232(4) 0.1563(5) 0.017(2) Uani 0.50 d B 1 D U
H34E H -0.1390 -0.0196 0.1608 0.021 Uiso 0.50 calc B 1 R .
H34F H -0.2151 -0.0126 0.1149 0.021 Uiso 0.50 calc B 1 R .
C342 C -0.1777(9) -0.0294(5) 0.1854(8) 0.035(3) Uani 0.50 d B 2 D U
H34G H -0.1430 -0.0354 0.2166 0.042 Uiso 0.50 calc B 2 R .
H34H H -0.1495 -0.0179 0.1540 0.042 Uiso 0.50 calc B 2 R .
C343 C -0.2233(4) -0.0791(2) 0.1674(4) 0.0424(18) Uani 1 d . . D U
H34I H -0.2823 -0.0812 0.1602 0.051 Uiso 0.50 calc B 1 R .
H34J H -0.1982 -0.1001 0.1359 0.051 Uiso 0.50 calc B 1 R .
H34K H -0.1827 -0.1065 0.1642 0.051 Uiso 0.50 calc B 2 R .
H34L H -0.2581 -0.0883 0.2013 0.051 Uiso 0.50 calc B 2 R .
C344 C -0.2758(13) -0.0798(8) 0.1094(8) 0.089(7) Uani 0.50 d B 2 D U
H34M H -0.3002 -0.1103 0.1055 0.134 Uiso 0.50 calc B 2 R .
H34N H -0.2447 -0.0744 0.0773 0.134 Uiso 0.50 calc B 2 R .
H34O H -0.3134 -0.0552 0.1111 0.134 Uiso 0.50 calc B 2 R .
C345 C -0.2044(7) -0.1046(5) 0.2278(5) 0.034(3) Uani 0.50 d B 1 D U
H34P H -0.2254 -0.1395 0.2271 0.052 Uiso 0.50 calc B 1 R .
H34Q H -0.2298 -0.0854 0.2602 0.052 Uiso 0.50 calc B 1 R .
H34R H -0.1460 -0.1054 0.2353 0.052 Uiso 0.50 calc B 1 R .
C411 C 0.2929(4) 0.5570(2) 0.2247(3) 0.0258(14) Uani 1 d . . . .
H41A H 0.2528 0.5819 0.2086 0.031 Uiso 1 calc . . R .
H41B H 0.3425 0.5761 0.2360 0.031 Uiso 1 calc . . R .
C412 C 0.3124(4) 0.5196(2) 0.1744(3) 0.0304(15) Uani 1 d . . . .
H41C H 0.2689 0.4939 0.1705 0.036 Uiso 1 calc . . R .
H41D H 0.3632 0.5016 0.1851 0.036 Uiso 1 calc . . R .
C413 C 0.3212(4) 0.5467(3) 0.1138(3) 0.0374(17) Uani 1 d . . . .
H41E H 0.3438 0.5225 0.0844 0.045 Uiso 1 calc . . R .
H41F H 0.3596 0.5753 0.1191 0.045 Uiso 1 calc . . R .
C414 C 0.2409(6) 0.5672(4) 0.0884(4) 0.075(3) Uani 1 d . . . .
H41G H 0.2494 0.5838 0.0494 0.113 Uiso 1 calc . . R .
H41H H 0.2191 0.5920 0.1168 0.113 Uiso 1 calc . . R .
H41I H 0.2027 0.5390 0.0827 0.113 Uiso 1 calc . . R .
C421 C 0.1807(3) 0.5052(2) 0.2679(3) 0.0251(14) Uani 1 d . . . .
H42A H 0.1639 0.4876 0.3050 0.030 Uiso 1 calc . . R .
H42B H 0.1902 0.4788 0.2369 0.030 Uiso 1 calc . . R .
C422 C 0.1113(4) 0.5395(3) 0.2452(4) 0.0342(17) Uani 1 d . . . .
H42C H 0.0916 0.5603 0.2791 0.041 Uiso 1 calc . . R .
H42D H 0.1306 0.5628 0.2136 0.041 Uiso 1 calc . . R .
C423 C 0.0431(4) 0.5069(3) 0.2194(4) 0.0381(18) Uani 1 d . . . .
H42E H 0.0269 0.4818 0.2502 0.046 Uiso 1 calc . . R .
H42F H 0.0622 0.4877 0.1840 0.046 Uiso 1 calc . . R .
C424 C -0.0297(4) 0.5390(3) 0.2002(4) 0.050(2) Uani 1 d . . . .
H42G H -0.0725 0.5168 0.1839 0.075 Uiso 1 calc . . R .
H42H H -0.0141 0.5634 0.1691 0.075 Uiso 1 calc . . R .
H42I H -0.0492 0.5576 0.2353 0.075 Uiso 1 calc . . R .
C431 C 0.2460(4) 0.5761(2) 0.3261(3) 0.0282(14) Uani 1 d . . . .
H43A H 0.2977 0.5943 0.3333 0.034 Uiso 1 calc . . R .
H43B H 0.2075 0.6005 0.3071 0.034 Uiso 1 calc . . R .
C432 C 0.2140(5) 0.5600(3) 0.3868(3) 0.0431(19) Uani 1 d . . D .
H43C H 0.1634 0.5405 0.3804 0.052 Uiso 1 calc . . R .
H43D H 0.2537 0.5375 0.4078 0.052 Uiso 1 calc . . R .
C433 C 0.1982(5) 0.6064(3) 0.4257(3) 0.0453(19) Uani 1 d . . D .
H43E H 0.2502 0.6233 0.4356 0.054 Uiso 1 calc . . R .
H43F H 0.1645 0.6308 0.4019 0.054 Uiso 1 calc . . R .
C434 C 0.1566(9) 0.5944(5) 0.4839(5) 0.126(5) Uani 1 d . . D U
H43G H 0.1494 0.6234 0.5048 0.138 Uiso 1 calc . . R .
H43H H 0.1872 0.5727 0.5062 0.138 Uiso 1 calc . . R .
H43I H 0.1084 0.5800 0.4753 0.138 Uiso 1 calc . . R .
C441 C 0.3186(3) 0.4934(2) 0.3080(3) 0.0241(13) Uani 1 d . . . .
H44A H 0.2957 0.4788 0.3450 0.029 Uiso 1 calc . . R .
H44B H 0.3238 0.4653 0.2784 0.029 Uiso 1 calc . . R .
C442 C 0.4023(3) 0.5143(2) 0.3236(3) 0.0258(14) Uani 1 d . . . .
H44C H 0.3975 0.5444 0.3503 0.031 Uiso 1 calc . . R .
H44D H 0.4284 0.5253 0.2861 0.031 Uiso 1 calc . . R .
C443 C 0.4542(3) 0.4736(2) 0.3555(3) 0.0212(13) Uani 1 d . . . .
H44E H 0.5034 0.4901 0.3727 0.025 Uiso 1 calc . . R .
H44F H 0.4239 0.4594 0.3894 0.025 Uiso 1 calc . . R .
C444 C 0.4789(4) 0.4302(2) 0.3144(3) 0.0256(14) Uani 1 d . . . .
H44G H 0.5109 0.4054 0.3379 0.038 Uiso 1 calc . . R .
H44H H 0.5111 0.4438 0.2816 0.038 Uiso 1 calc . . R .
H44I H 0.4306 0.4136 0.2972 0.038 Uiso 1 calc . . R .
N1 N 0.4077(3) 0.31874(19) 0.0459(2) 0.0193(10) Uani 1 d . . . .
N2 N 0.4411(3) 0.24935(19) 0.4751(2) 0.0197(10) Uani 1 d . . D .
N3 N -0.2078(2) 0.06414(16) 0.2104(2) 0.0173(10) Uani 1 d B . D .
N4 N 0.2599(3) 0.53290(19) 0.2817(2) 0.0236(11) Uani 1 d . . . .
Br1 Br 0.31423(4) 0.17939(3) 0.29752(3) 0.03151(16) Uani 1 d . . . .
Br2 Br -0.05080(5) 0.50805(3) 0.38744(4) 0.0481(2) Uani 1 d . . . .
N5 N 0.0569(3) 0.4314(2) 0.4769(3) 0.0244(12) Uani 1 d . . . .
H5C H 0.103(2) 0.435(3) 0.461(3) 0.029 Uiso 1 d . . R .
H5D H 0.067(4) 0.444(3) 0.5121(18) 0.029 Uiso 1 d . . R .
H5E H 0.022(3) 0.450(2) 0.458(3) 0.029 Uiso 1 d . . R .
H5F H 0.042(4) 0.4002(14) 0.481(3) 0.029 Uiso 1 d . . R .

loop_
_atom_site_aniso_label
_atom_site_aniso_U_11
_atom_site_aniso_U_22
_atom_site_aniso_U_33
_atom_site_aniso_U_23
_atom_site_aniso_U_13
_atom_site_aniso_U_12
Mo1 0.0132(2) 0.0124(2) 0.0096(2) -0.00019(18) 0.00242(16) -0.00336(18)
Mo2 0.0170(2) 0.0138(2) 0.0075(2) -0.00016(18) 0.00132(17) -0.00366(19)
Mo3 0.0124(2) 0.0102(2) 0.0084(2) -0.00095(17) -0.00055(16) -0.00175(17)
Mo4 0.0112(2) 0.0105(2) 0.0086(2) 0.00005(18) 0.00109(16) -0.00232(17)
Mo5 0.0135(2) 0.0124(2) 0.0077(2) -0.00084(18) 0.00146(16) -0.00296(18)
Mo6 0.0121(2) 0.0101(2) 0.0095(2) -0.00105(18) 0.00037(16) -0.00228(17)
Cr 0.0063(3) 0.0066(4) 0.0055(3) 0.0002(3) 0.0007(3) -0.0006(3)
O1 0.0087(16) 0.0139(19) 0.0105(17) 0.0007(15) 0.0009(13) 0.0013(14)
O2 0.0115(17) 0.0106(18) 0.0111(17) -0.0011(15) -0.0002(14) 0.0005(14)
O3 0.0115(17) 0.0130(19) 0.0083(17) 0.0009(15) 0.0005(13) 0.0027(15)
O4 0.0138(17) 0.0128(19) 0.0106(17) 0.0007(15) -0.0003(14) -0.0003(15)
O5 0.0085(16) 0.0129(19) 0.0092(17) -0.0013(15) -0.0014(13) -0.0009(14)
O6 0.0112(17) 0.0111(18) 0.0100(17) 0.0017(15) 0.0020(13) 0.0009(14)
O7 0.0162(18) 0.0137(19) 0.0124(18) -0.0006(15) 0.0031(14) -0.0032(15)
O8 0.0167(18) 0.016(2) 0.0097(18) 0.0021(15) -0.0015(14) -0.0025(16)
O9 0.0171(18) 0.0098(18) 0.0111(18) -0.0006(15) 0.0003(14) 0.0007(15)
O10 0.0136(18) 0.0147(19) 0.0113(18) -0.0020(15) 0.0033(14) -0.0018(15)
O11 0.0151(18) 0.015(2) 0.0090(17) -0.0013(15) -0.0008(14) -0.0025(15)
O12 0.0156(18) 0.0115(19) 0.0126(18) 0.0004(15) 0.0017(14) -0.0011(15)
O13 0.0145(19) 0.026(2) 0.018(2) -0.0050(18) 0.0057(15) -0.0040(17)
O14 0.029(2) 0.016(2) 0.0130(19) 0.0029(16) 0.0034(16) -0.0036(17)
O15 0.027(2) 0.019(2) 0.0141(19) -0.0032(17) 0.0072(16) -0.0063(17)
O16 0.029(2) 0.023(2) 0.0084(18) 0.0034(17) -0.0017(15) -0.0097(18)
O17 0.0196(19) 0.013(2) 0.0133(18) -0.0017(16) 0.0009(15) -0.0006(16)
O18 0.0160(19) 0.016(2) 0.018(2) -0.0026(16) -0.0031(15) -0.0032(16)
O19 0.023(2) 0.015(2) 0.0126(19) 0.0028(16) 0.0017(15) -0.0016(16)
O20 0.0163(19) 0.019(2) 0.0162(19) -0.0009(17) 0.0016(15) -0.0047(16)
O21 0.024(2) 0.023(2) 0.0112(19) 0.0031(17) -0.0013(15) -0.0045(17)
O22 0.021(2) 0.021(2) 0.0153(19) -0.0045(17) 0.0088(15) -0.0040(17)
O23 0.0161(19) 0.018(2) 0.020(2) 0.0028(17) -0.0029(15) -0.0039(16)
O24 0.026(2) 0.013(2) 0.0133(19) -0.0025(16) 0.0016(15) 0.0004(16)
C1 0.013(2) 0.012(3) 0.012(3) 0.002(2) -0.001(2) 0.005(2)
C2 0.013(3) 0.012(3) 0.019(3) -0.002(2) -0.002(2) 0.005(2)
C3 0.015(3) 0.012(3) 0.013(3) 0.002(2) 0.001(2) 0.002(2)
C4 0.011(2) 0.014(3) 0.018(3) -0.001(2) 0.000(2) 0.002(2)
C5 0.015(3) 0.023(3) 0.024(3) -0.002(3) 0.002(2) 0.002(2)
C6 0.028(3) 0.027(4) 0.039(4) -0.002(3) -0.006(3) 0.014(3)
C111 0.022(3) 0.024(3) 0.017(3) 0.004(2) 0.010(2) 0.008(2)
C112 0.032(3) 0.026(3) 0.017(3) 0.005(3) 0.007(2) 0.003(3)
C113 0.036(4) 0.032(4) 0.028(3) 0.010(3) 0.005(3) 0.008(3)
C114 0.050(4) 0.032(4) 0.031(4) 0.009(3) 0.000(3) 0.014(3)
C121 0.024(3) 0.023(3) 0.015(3) 0.002(2) 0.008(2) 0.002(2)
C122 0.025(3) 0.028(3) 0.022(3) 0.002(3) 0.008(2) -0.003(3)
C123 0.031(3) 0.025(3) 0.025(3) 0.001(3) 0.003(3) -0.004(3)
C124 0.031(4) 0.033(4) 0.058(5) 0.002(4) -0.003(3) -0.008(3)
C131 0.023(3) 0.029(3) 0.015(3) 0.006(3) 0.007(2) 0.004(3)
C132 0.032(3) 0.028(4) 0.029(3) 0.003(3) 0.009(3) 0.009(3)
C133 0.039(4) 0.024(3) 0.024(3) -0.002(3) -0.005(3) 0.004(3)
C134 0.060(5) 0.032(4) 0.055(5) 0.004(4) -0.012(4) 0.015(4)
C141 0.018(3) 0.027(3) 0.028(3) -0.001(3) 0.011(2) -0.003(3)
C142 0.054(4) 0.039(4) 0.026(4) 0.002(3) -0.009(3) -0.018(4)
C143 0.046(4) 0.042(5) 0.118(7) -0.030(5) -0.030(4) 0.008(4)
C144 0.104(10) 0.068(8) 0.146(13) -0.007(8) -0.039(9) 0.016(7)
C211 0.021(3) 0.021(3) 0.023(3) 0.002(3) -0.003(2) 0.000(2)
C212 0.021(3) 0.026(3) 0.021(3) 0.004(3) -0.003(2) 0.000(3)
C213 0.021(3) 0.037(4) 0.026(3) 0.003(3) -0.006(3) -0.001(3)
C214 0.030(3) 0.030(4) 0.031(4) 0.001(3) 0.005(3) 0.001(3)
C221 0.028(3) 0.027(3) 0.020(3) 0.003(3) -0.002(2) 0.008(3)
C222 0.039(4) 0.027(4) 0.032(4) 0.002(3) -0.006(3) 0.004(3)
C223 0.048(4) 0.032(4) 0.037(4) -0.002(3) -0.003(3) 0.003(3)
C224 0.099(8) 0.033(5) 0.056(6) 0.009(4) -0.019(5) 0.004(5)
C231 0.026(3) 0.019(3) 0.016(3) -0.004(2) -0.008(2) 0.000(2)
C232 0.027(3) 0.033(4) 0.019(3) 0.003(3) -0.006(2) 0.006(3)
C233 0.026(3) 0.019(3) 0.020(3) 0.001(2) -0.004(2) 0.003(3)
C234 0.035(4) 0.031(4) 0.030(4) 0.006(3) 0.000(3) 0.000(3)
C241 0.021(3) 0.029(3) 0.020(3) 0.001(3) -0.006(2) -0.002(3)
C242 0.030(3) 0.029(4) 0.022(3) -0.007(3) -0.004(3) -0.002(3)
C243 0.037(4) 0.033(4) 0.022(3) 0.001(3) -0.004(3) 0.000(3)
C244 0.059(5) 0.027(4) 0.039(4) 0.003(3) -0.015(4) -0.005(4)
C311 0.013(3) 0.023(3) 0.024(3) 0.004(3) -0.001(2) -0.003(2)
C312 0.019(3) 0.026(3) 0.021(3) 0.002(3) 0.003(2) 0.001(3)
C313 0.023(3) 0.021(3) 0.021(3) 0.003(3) 0.003(2) -0.002(2)
C314 0.032(3) 0.027(3) 0.022(3) 0.001(3) 0.000(3) -0.007(3)
C321 0.018(3) 0.015(3) 0.026(3) -0.001(2) 0.000(2) 0.001(2)
C322 0.028(3) 0.019(3) 0.024(3) 0.002(3) -0.003(2) 0.000(3)
C323 0.031(3) 0.021(3) 0.032(4) -0.004(3) -0.006(3) 0.008(3)
C324 0.050(4) 0.034(4) 0.030(4) -0.007(3) 0.006(3) 0.004(3)
C331 0.016(3) 0.021(3) 0.024(3) 0.001(3) 0.000(2) -0.004(2)
C332 0.016(3) 0.028(3) 0.027(3) -0.004(3) -0.005(2) -0.003(3)
C333 0.026(3) 0.030(4) 0.021(3) -0.001(3) -0.007(2) 0.000(3)
C334 0.049(4) 0.043(5) 0.026(4) 0.000(3) -0.008(3) 0.015(4)
C341 0.021(3) 0.014(3) 0.036(4) -0.002(3) 0.005(3) -0.006(2)
C340 0.018(5) 0.016(5) 0.018(5) 0.001(4) -0.001(4) 0.001(4)
C342 0.031(6) 0.021(6) 0.054(8) -0.002(6) 0.013(6) 0.000(5)
C343 0.035(4) 0.018(3) 0.076(5) -0.008(3) 0.025(4) -0.004(3)
C344 0.093(16) 0.055(13) 0.118(17) -0.043(13) -0.021(12) 0.013(11)
C345 0.022(6) 0.012(6) 0.071(8) 0.003(5) 0.020(6) -0.005(5)
C411 0.018(3) 0.018(3) 0.042(4) 0.006(3) -0.007(3) -0.003(2)
C412 0.022(3) 0.022(3) 0.047(4) 0.000(3) 0.004(3) -0.004(3)
C413 0.034(4) 0.036(4) 0.042(4) 0.004(3) -0.001(3) 0.001(3)
C414 0.080(7) 0.102(9) 0.043(5) -0.015(5) -0.016(5) 0.061(6)
C421 0.013(3) 0.016(3) 0.046(4) 0.001(3) -0.007(3) -0.006(2)
C422 0.019(3) 0.019(3) 0.064(5) 0.000(3) -0.009(3) 0.004(3)
C423 0.020(3) 0.028(4) 0.066(5) 0.002(4) -0.008(3) 0.005(3)
C424 0.026(4) 0.038(5) 0.084(6) -0.005(4) -0.018(4) 0.005(3)
C431 0.022(3) 0.014(3) 0.048(4) -0.007(3) -0.002(3) 0.001(3)
C432 0.051(5) 0.028(4) 0.051(5) -0.006(4) 0.009(4) -0.011(4)
C433 0.044(4) 0.038(4) 0.054(5) -0.008(4) 0.001(4) 0.007(4)
C434 0.164(12) 0.107(10) 0.111(9) -0.053(8) 0.083(9) -0.054(9)
C441 0.019(3) 0.013(3) 0.041(4) 0.007(3) -0.005(3) 0.000(2)
C442 0.021(3) 0.017(3) 0.039(4) 0.003(3) -0.005(3) 0.000(2)
C443 0.016(3) 0.018(3) 0.029(3) 0.002(3) -0.004(2) 0.000(2)
C444 0.020(3) 0.018(3) 0.039(4) -0.002(3) 0.001(3) -0.001(2)
N1 0.019(2) 0.024(3) 0.015(2) 0.002(2) 0.0070(19) 0.003(2)
N2 0.020(2) 0.023(3) 0.015(2) 0.003(2) -0.0057(19) 0.000(2)
N3 0.014(2) 0.013(2) 0.025(3) 0.004(2) -0.0007(19) -0.0012(19)
N4 0.015(2) 0.013(2) 0.042(3) 0.004(2) -0.003(2) 0.001(2)
Br1 0.0313(3) 0.0258(3) 0.0370(4) -0.0014(3) -0.0058(3) 0.0010(3)
Br2 0.0500(5) 0.0472(5) 0.0466(5) -0.0087(4) -0.0057(4) 0.0152(4)
N5 0.023(3) 0.024(3) 0.026(3) 0.000(2) 0.005(2) 0.003(2)

loop_
_atom_type_symbol
_atom_type_description
_atom_type_scat_dispersion_real
_atom_type_scat_dispersion_imag
_atom_type_scat_source
C C 0.0033 0.0016 'International Tables Vol C Tables 4.2.6.8 and 6.1.1.4'
H H 0.0000 0.0000 'International Tables Vol C Tables 4.2.6.8 and 6.1.1.4'
O O 0.0106 0.0060 'International Tables Vol C Tables 4.2.6.8 and 6.1.1.4'
Mo Mo -1.6832 0.6857 'International Tables Vol C Tables 4.2.6.8 and 6.1.1.4'
Cr Cr 0.3209 0.6236 'International Tables Vol C Tables 4.2.6.8 and 6.1.1.4'
Br Br -0.2901 2.4595 'International Tables Vol C Tables 4.2.6.8 and 6.1.1.4'
N N 0.0061 0.0033 'International Tables Vol C Tables 4.2.6.8 and 6.1.1.4'

loop_
_geom_angle_atom_site_label_1
_geom_angle_atom_site_label_2
_geom_angle_atom_site_label_3
_geom_angle
O4 Mo1 O1 70.43(12)
O7 Mo1 O1 79.94(14)
O7 Mo1 O4 70.50(14)
O12 Mo1 O1 71.74(14)
O12 Mo1 O4 83.40(14)
O12 Mo1 O7 146.62(15)
O13 Mo1 O1 92.83(16)
O13 Mo1 O4 160.63(17)
O13 Mo1 O7 97.66(17)
O13 Mo1 O12 100.97(17)
O14 Mo1 O1 161.74(16)
O14 Mo1 O4 92.65(16)
O14 Mo1 O7 101.32(17)
O14 Mo1 O12 100.29(17)
O14 Mo1 O13 104.96(19)
O4 Mo2 O2 70.40(12)
O7 Mo2 O2 80.97(14)
O7 Mo2 O4 70.89(14)
O7 Mo2 O8 146.41(15)
O8 Mo2 O2 71.04(13)
O8 Mo2 O4 82.25(14)
O15 Mo2 O2 91.95(16)
O15 Mo2 O4 159.89(16)
O15 Mo2 O7 97.53(17)
O15 Mo2 O8 101.53(17)
O16 Mo2 O2 161.83(16)
O16 Mo2 O4 93.17(16)
O16 Mo2 O7 101.41(17)
O16 Mo2 O8 99.81(17)
O16 Mo2 O15 105.46(19)
O5 Mo3 O2 70.45(12)
O8 Mo3 O2 71.34(14)
O8 Mo3 O5 82.30(14)
O9 Mo3 O2 81.79(14)
O9 Mo3 O5 70.83(14)
O9 Mo3 O8 147.11(15)
O17 Mo3 O2 90.82(15)
O17 Mo3 O5 158.64(15)
O17 Mo3 O8 101.83(17)
O17 Mo3 O9 97.06(16)
O18 Mo3 O2 162.93(16)
O18 Mo3 O5 95.07(15)
O18 Mo3 O8 98.44(17)
O18 Mo3 O9 102.41(17)
O18 Mo3 O17 104.90(18)
O5 Mo4 O3 70.61(12)
O9 Mo4 O3 81.78(14)
O9 Mo4 O5 70.21(14)
O10 Mo4 O3 71.40(13)
O10 Mo4 O5 82.23(14)
O10 Mo4 O9 146.67(15)
O19 Mo4 O3 89.69(15)
O19 Mo4 O5 157.33(15)
O19 Mo4 O9 96.62(17)
O19 Mo4 O10 102.50(17)
O19 Mo4 O20 105.00(18)
O20 Mo4 O3 163.78(16)
O20 Mo4 O5 96.09(15)
O20 Mo4 O9 102.89(16)
O20 Mo4 O10 98.22(17)
O6 Mo5 O3 69.94(12)
O10 Mo5 O3 70.79(13)
O10 Mo5 O6 82.29(14)
O10 Mo5 O11 146.38(15)
O11 Mo5 O3 80.54(13)
O11 Mo5 O6 71.41(13)
O21 Mo5 O3 92.58(16)
O21 Mo5 O6 160.40(16)
O21 Mo5 O10 100.72(17)
O21 Mo5 O11 97.69(17)
O22 Mo5 O3 161.28(16)
O22 Mo5 O6 93.16(16)
O22 Mo5 O10 99.77(17)
O22 Mo5 O11 102.19(17)
O22 Mo5 O21 105.26(19)
O6 Mo6 O1 69.99(12)
O11 Mo6 O1 81.39(14)
O11 Mo6 O6 71.45(13)
O11 Mo6 O12 147.37(15)
O12 Mo6 O1 71.97(14)
O12 Mo6 O6 81.76(14)
O23 Mo6 O1 90.60(16)
O23 Mo6 O6 158.52(16)
O23 Mo6 O11 97.29(17)
O23 Mo6 O12 101.41(16)
O24 Mo6 O1 162.79(15)
O24 Mo6 O6 94.77(16)
O24 Mo6 O11 101.78(17)
O24 Mo6 O12 98.64(17)
O24 Mo6 O23 105.61(19)
O1 Cr O2 92.37(15)
O1 Cr O4 86.60(15)
O1 Cr O5 177.66(16)
O1 Cr O6 85.37(14)
O2 Cr O4 86.23(15)
O2 Cr O5 85.77(14)
O2 Cr O6 177.15(15)
O3 Cr O1 92.28(15)
O3 Cr O2 92.46(15)
O3 Cr O4 178.24(15)
O3 Cr O5 86.39(14)
O3 Cr O6 85.91(15)
O4 Cr O5 94.68(15)
O6 Cr O4 95.35(15)
O6 Cr O5 96.44(14)
Mo6 O1 Mo1 90.30(13)
Cr O1 Mo1 100.66(14)
Cr O1 Mo6 101.67(14)
C4 O1 Mo1 121.6(3)
C4 O1 Mo6 121.1(3)
C4 O1 Cr 116.5(3)
Mo3 O2 Mo2 91.01(12)
Cr O2 Mo2 101.01(15)
Cr O2 Mo3 101.41(14)
C2 O2 Mo2 121.8(3)
C2 O2 Mo3 120.1(3)
C2 O2 Cr 116.7(3)
Mo4 O3 Mo5 90.52(12)
Cr O3 Mo4 101.42(14)
Cr O3 Mo5 101.05(15)
C3 O3 Mo4 121.0(3)
C3 O3 Mo5 120.4(3)
C3 O3 Cr 117.4(3)
Mo2 O4 Mo1 92.53(13)
Cr O4 Mo1 102.24(15)
Cr O4 Mo2 102.35(16)
Mo3 O5 Mo4 93.00(13)
Cr O5 Mo3 102.34(14)
Cr O5 Mo4 101.52(14)
Mo5 O6 Mo6 92.65(12)
Cr O6 Mo5 103.03(15)
Cr O6 Mo6 102.95(14)
Mo2 O7 Mo1 120.36(19)
Mo3 O8 Mo2 121.72(19)
Mo3 O9 Mo4 121.54(19)
Mo4 O10 Mo5 121.72(18)
Mo6 O11 Mo5 118.78(18)
Mo1 O12 Mo6 120.91(19)
C2 C1 C3 111.5(4)
C2 C1 C4 111.3(4)
C2 C1 C5 105.0(4)
C3 C1 C5 109.5(4)
C4 C1 C3 111.3(4)
C4 C1 C5 108.0(4)
O2 C2 C1 114.3(4)
O3 C3 C1 113.8(4)
O1 C4 C1 114.5(4)
C6 C5 C1 116.5(5)
N1 C111 C112 115.2(4)
C113 C112 C111 110.5(5)
C114 C113 C112 112.4(5)
C122 C121 N1 116.6(4)
C121 C122 C123 109.5(5)
C124 C123 C122 111.9(6)
C132 C131 N1 115.3(5)
C133 C132 C131 110.0(5)
C132 C133 C134 113.4(6)
C142 C141 N1 116.1(5)
C141 C142 C143 107.3(6)
C144 C143 C142 113.8(9)
C212 C211 N2 117.0(5)
C211 C212 C213 109.6(5)
C214 C213 C212 114.3(5)
N2 C221 C222 116.4(5)
C221 C222 C223 110.8(5)
C224 C223 C222 115.2(7)
C232 C231 N2 116.4(5)
C231 C232 C233 110.0(5)
C232 C233 C234 113.1(5)
N2 C241 C242 117.0(5)
C241 C242 C243 109.3(5)
C244 C243 C242 112.6(6)
N3 C311 C312 116.5(4)
C311 C312 C313 110.0(5)
C314 C313 C312 113.0(5)
N3 C321 C322 116.4(5)
C321 C322 C323 111.0(5)
C324 C323 C322 114.0(5)
N3 C331 C332 116.2(4)
C333 C332 C331 110.2(5)
C334 C333 C332 113.8(6)
C342 C341 C340 27.7(6)
N3 C341 C340 115.8(6)
N3 C341 C342 114.9(6)
C341 C340 C343 107.9(7)
C341 C342 C343 108.1(9)
C340 C343 C342 27.5(6)
C344 C343 C340 91.6(11)
C344 C343 C342 119.1(12)
C345 C343 C340 120.6(8)
C345 C343 C342 93.4(9)
C345 C343 C344 146.1(12)
C412 C411 N4 115.2(5)
C411 C412 C413 111.6(6)
C412 C413 C414 112.4(7)
N4 C421 C422 114.9(5)
C423 C422 C421 109.7(5)
C422 C423 C424 111.6(6)
C432 C431 N4 115.2(5)
C433 C432 C431 110.4(6)
C434 C433 C432 114.0(7)
C442 C441 N4 114.2(5)
C441 C442 C443 110.5(5)
C444 C443 C442 113.9(5)
C111 N1 C121 111.0(4)
C111 N1 C131 106.7(4)
C111 N1 C141 111.9(5)
C121 N1 C131 110.2(5)
C121 N1 C141 105.7(4)
C141 N1 C131 111.4(4)
C221 N2 C211 112.0(5)
C221 N2 C231 111.3(4)
C221 N2 C241 105.3(4)
C231 N2 C211 105.9(4)
C241 N2 C211 111.1(4)
C241 N2 C231 111.3(4)
C321 N3 C311 111.6(4)
C321 N3 C331 111.1(4)
C321 N3 C341 106.4(4)
C331 N3 C311 105.4(4)
C331 N3 C341 111.0(4)
C341 N3 C311 111.5(4)
C421 N4 C411 111.1(5)
C421 N4 C441 106.8(4)
C431 N4 C411 106.8(5)
C431 N4 C421 109.8(5)
C431 N4 C441 111.6(5)
C441 N4 C411 110.8(5)

loop_
_geom_bond_atom_site_label_1
_geom_bond_atom_site_label_2
_geom_bond_distance
Mo1 O1 2.369(4)
Mo1 O4 2.311(3)
Mo1 O7 1.937(4)
Mo1 O12 1.916(4)
Mo1 O13 1.712(4)
Mo1 O14 1.701(4)
Mo2 O2 2.358(3)
Mo2 O4 2.311(4)
Mo2 O7 1.913(4)
Mo2 O8 1.927(4)
Mo2 O15 1.725(4)
Mo2 O16 1.703(4)
Mo3 O2 2.351(3)
Mo3 O5 2.307(3)
Mo3 O8 1.919(4)
Mo3 O9 1.911(4)
Mo3 O17 1.727(4)
Mo3 O18 1.706(4)
Mo4 O3 2.347(3)
Mo4 O5 2.318(3)
Mo4 O9 1.933(4)
Mo4 O10 1.918(4)
Mo4 O19 1.705(4)
Mo4 O20 1.715(4)
Mo5 O3 2.371(3)
Mo5 O6 2.298(3)
Mo5 O10 1.919(4)
Mo5 O11 1.937(4)
Mo5 O21 1.715(4)
Mo5 O22 1.707(4)
Mo6 O1 2.350(4)
Mo6 O6 2.302(3)
Mo6 O11 1.929(4)
Mo6 O12 1.929(4)
Mo6 O23 1.718(4)
Mo6 O24 1.709(4)
Cr O1 1.961(3)
Cr O2 1.964(4)
Cr O3 1.955(4)
Cr O4 1.974(4)
Cr O5 1.984(3)
Cr O6 1.974(4)
O1 C4 1.443(6)
O2 C2 1.444(6)
O3 C3 1.437(6)
C1 C2 1.534(7)
C1 C3 1.540(7)
C1 C4 1.535(7)
C1 C5 1.554(7)
C5 C6 1.530(8)
C111 C112 1.538(8)
C111 N1 1.517(7)
C112 C113 1.526(9)
C113 C114 1.515(9)
C121 C122 1.509(8)
C121 N1 1.518(7)
C122 C123 1.521(8)
C123 C124 1.513(9)
C131 C132 1.518(8)
C131 N1 1.529(7)
C132 C133 1.513(9)
C133 C134 1.521(10)
C141 C142 1.515(9)
C141 N1 1.520(7)
C142 C143 1.542(7)
C143 C144 1.509(8)
C211 C212 1.514(8)
C211 N2 1.527(7)
C212 C213 1.529(8)
C213 C214 1.512(9)
C221 C222 1.521(9)
C221 N2 1.513(7)
C222 C223 1.535(9)
C223 C224 1.501(11)
C231 C232 1.509(8)
C231 N2 1.520(6)
C232 C233 1.520(8)
C233 C234 1.530(9)
C241 C242 1.522(9)
C241 N2 1.514(7)
C242 C243 1.538(9)
C243 C244 1.501(9)
C311 C312 1.522(8)
C311 N3 1.516(5)
C312 C313 1.528(8)
C313 C314 1.522(8)
C321 C322 1.520(8)
C321 N3 1.503(6)
C322 C323 1.536(9)
C323 C324 1.516(9)
C331 C332 1.535(7)
C331 N3 1.510(6)
C332 C333 1.530(8)
C333 C334 1.528(9)
C341 C340 1.546(11)
C341 C342 1.533(15)
C341 N3 1.513(6)
C340 C343 1.546(12)
C342 C343 1.554(13)
C343 C344 1.531(7)
C343 C345 1.519(6)
C411 C412 1.526(9)
C411 N4 1.528(8)
C412 C413 1.527(10)
C413 C414 1.529(10)
C421 C422 1.534(8)
C421 N4 1.524(7)
C422 C423 1.517(9)
C423 C424 1.523(9)
C431 C432 1.520(10)
C431 N4 1.521(8)
C432 C433 1.518(7)
C433 C434 1.513(8)
C441 C442 1.523(8)
C441 N4 1.526(7)
C442 C443 1.530(8)
C443 C444 1.521(8)

loop_
_geom_torsion_atom_site_label_1
_geom_torsion_atom_site_label_2
_geom_torsion_atom_site_label_3
_geom_torsion_atom_site_label_4
_geom_torsion
Mo1 O1 C4 C1 124.9(4)
Mo2 O2 C2 C1 -122.8(4)
Mo3 O2 C2 C1 124.7(4)
Mo4 O3 C3 C1 -123.8(4)
Mo5 O3 C3 C1 124.8(4)
Mo6 O1 C4 C1 -122.9(4)
Cr O1 C4 C1 1.5(5)
Cr O2 C2 C1 1.5(6)
Cr O3 C3 C1 1.2(5)
O1 Mo1 O4 Mo2 101.36(14)
O1 Mo1 O4 Cr -1.86(13)
O1 Mo1 O7 Mo2 -94.5(2)
O1 Mo1 O12 Mo6 -20.73(18)
O1 Mo6 O6 Mo5 -103.06(14)
O1 Mo6 O6 Cr 0.96(13)
O1 Mo6 O11 Mo5 93.12(19)
O1 Mo6 O12 Mo1 20.88(18)
O1 Cr O2 Mo2 87.07(15)
O1 Cr O2 Mo3 -179.62(15)
O1 Cr O2 C2 -47.3(3)
O1 Cr O3 Mo4 179.95(15)
O1 Cr O3 Mo5 -87.25(15)
O1 Cr O3 C3 45.7(3)
O1 Cr O4 Mo1 2.12(15)
O1 Cr O4 Mo2 -93.26(15)
O1 Cr O5 Mo3 38(4)
O1 Cr O5 Mo4 -57(4)
O1 Cr O6 Mo5 94.76(15)
O1 Cr O6 Mo6 -1.09(15)
O2 Mo2 O4 Mo1 -102.54(13)
O2 Mo2 O4 Cr 0.58(13)
O2 Mo2 O7 Mo1 94.1(2)
O2 Mo2 O8 Mo3 20.51(18)
O2 Mo3 O5 Mo4 101.54(13)
O2 Mo3 O5 Cr -0.94(13)
O2 Mo3 O8 Mo2 -20.53(18)
O2 Mo3 O9 Mo4 -91.5(2)
O2 Cr O1 Mo1 -88.14(15)
O2 Cr O1 Mo6 179.32(15)
O2 Cr O1 C4 45.5(3)
O2 Cr O3 Mo4 87.48(15)
O2 Cr O3 Mo5 -179.72(14)
O2 Cr O3 C3 -46.7(3)
O2 Cr O4 Mo1 94.72(15)
O2 Cr O4 Mo2 -0.66(14)
O2 Cr O5 Mo3 1.06(15)
O2 Cr O5 Mo4 -94.63(15)
O2 Cr O6 Mo5 57(3)
O2 Cr O6 Mo6 -39(3)
O3 Mo4 O5 Mo3 -101.57(13)
O3 Mo4 O5 Cr 1.67(13)
O3 Mo4 O9 Mo3 91.6(2)
O3 Mo4 O10 Mo5 22.02(18)
O3 Mo5 O6 Mo6 102.08(13)
O3 Mo5 O6 Cr -1.87(13)
O3 Mo5 O10 Mo4 -21.86(18)
O3 Mo5 O11 Mo6 -93.4(2)
O3 Cr O1 Mo1 179.30(15)
O3 Cr O1 Mo6 86.77(15)
O3 Cr O1 C4 -47.0(3)
O3 Cr O2 Mo2 179.46(14)
O3 Cr O2 Mo3 -87.24(15)
O3 Cr O2 C2 45.1(3)
O3 Cr O4 Mo1 53(5)
O3 Cr O4 Mo2 -43(5)
O3 Cr O5 Mo3 93.80(15)
O3 Cr O5 Mo4 -1.89(15)
O3 Cr O6 Mo5 2.14(15)
O3 Cr O6 Mo6 -93.71(15)
O4 Mo1 O1 Mo6 103.80(13)
O4 Mo1 O1 Cr 1.86(13)
O4 Mo1 O1 C4 -128.7(4)
O4 Mo1 O7 Mo2 -21.82(18)
O4 Mo1 O12 Mo6 -92.3(2)
O4 Mo2 O2 Mo3 -102.42(13)
O4 Mo2 O2 Cr -0.58(13)
O4 Mo2 O2 C2 130.6(4)
O4 Mo2 O7 Mo1 21.77(18)
O4 Mo2 O8 Mo3 92.4(2)
O4 Cr O1 Mo1 -2.06(15)
O4 Cr O1 Mo6 -94.60(15)
O4 Cr O1 C4 131.6(3)
O4 Cr O2 Mo2 0.64(14)
O4 Cr O2 Mo3 93.95(15)
O4 Cr O2 C2 -133.7(3)
O4 Cr O3 Mo4 130(5)
O4 Cr O3 Mo5 -138(5)
O4 Cr O3 C3 -5(5)
O4 Cr O5 Mo3 -84.80(16)
O4 Cr O5 Mo4 179.51(14)
O4 Cr O6 Mo5 -179.10(14)
O4 Cr O6 Mo6 85.05(15)
O5 Mo3 O2 Mo2 102.39(13)
O5 Mo3 O2 Cr 0.95(13)
O5 Mo3 O2 C2 -129.3(3)
O5 Mo3 O8 Mo2 -92.4(2)
O5 Mo3 O9 Mo4 -19.38(18)
O5 Mo4 O3 Mo5 -103.08(13)
O5 Mo4 O3 Cr -1.69(13)
O5 Mo4 O3 C3 130.4(3)
O5 Mo4 O9 Mo3 19.35(18)
O5 Mo4 O10 Mo5 94.1(2)
O5 Cr O1 Mo1 -125(4)
O5 Cr O1 Mo6 142(4)
O5 Cr O1 C4 8(4)
O5 Cr O2 Mo2 -94.35(14)
O5 Cr O2 Mo3 -1.04(14)
O5 Cr O2 C2 131.3(3)
O5 Cr O3 Mo4 1.87(14)
O5 Cr O3 Mo5 94.67(15)
O5 Cr O3 C3 -132.4(3)
O5 Cr O4 Mo1 -179.84(15)
O5 Cr O4 Mo2 84.78(15)
O5 Cr O6 Mo5 -83.76(15)
O5 Cr O6 Mo6 -179.61(14)
O6 Mo5 O3 Mo4 103.62(13)
O6 Mo5 O3 Cr 1.88(13)
O6 Mo5 O3 C3 -129.3(3)
O6 Mo5 O10 Mo4 -93.2(2)
O6 Mo5 O11 Mo6 -21.49(17)
O6 Mo6 O1 Mo1 -101.92(13)
O6 Mo6 O1 Cr -0.97(13)
O6 Mo6 O1 C4 130.1(4)
O6 Mo6 O11 Mo5 21.44(17)
O6 Mo6 O12 Mo1 92.4(2)
O6 Cr O1 Mo1 93.60(15)
O6 Cr O1 Mo6 1.06(14)
O6 Cr O1 C4 -132.7(3)
O6 Cr O2 Mo2 125(3)
O6 Cr O2 Mo3 -142(3)
O6 Cr O2 C2 -10(3)
O6 Cr O3 Mo4 -94.86(15)
O6 Cr O3 Mo5 -2.06(14)
O6 Cr O3 C3 130.9(3)
O6 Cr O4 Mo1 -82.90(15)
O6 Cr O4 Mo2 -178.28(14)
O6 Cr O5 Mo3 179.26(14)
O6 Cr O5 Mo4 83.57(15)
O7 Mo1 O1 Mo6 176.53(14)
O7 Mo1 O1 Cr 74.60(16)
O7 Mo1 O1 C4 -55.9(3)
O7 Mo1 O4 Mo2 15.41(13)
O7 Mo1 O4 Cr -87.80(17)
O7 Mo1 O12 Mo6 -54.1(4)
O7 Mo2 O2 Mo3 -175.24(15)
O7 Mo2 O2 Cr -73.41(16)
O7 Mo2 O2 C2 57.8(3)
O7 Mo2 O4 Mo1 -15.57(13)
O7 Mo2 O4 Cr 87.55(17)
O7 Mo2 O8 Mo3 55.7(4)
O8 Mo2 O2 Mo3 -14.08(13)
O8 Mo2 O2 Cr 87.76(17)
O8 Mo2 O2 C2 -141.0(4)
O8 Mo2 O4 Mo1 -175.10(15)
O8 Mo2 O4 Cr -71.98(16)
O8 Mo2 O7 Mo1 60.6(4)
O8 Mo3 O2 Mo2 14.11(13)
O8 Mo3 O2 Cr -87.33(17)
O8 Mo3 O2 C2 142.4(4)
O8 Mo3 O5 Mo4 174.41(14)
O8 Mo3 O5 Cr 71.92(16)
O8 Mo3 O9 Mo4 -56.4(4)
O9 Mo3 O2 Mo2 174.88(15)
O9 Mo3 O2 Cr 73.43(16)
O9 Mo3 O2 C2 -56.8(3)
O9 Mo3 O5 Mo4 13.66(13)
O9 Mo3 O5 Cr -88.82(17)
O9 Mo3 O8 Mo2 -57.4(4)
O9 Mo4 O3 Mo5 -174.91(14)
O9 Mo4 O3 Cr -73.53(16)
O9 Mo4 O3 C3 58.6(3)
O9 Mo4 O5 Mo3 -13.55(13)
O9 Mo4 O5 Cr 89.69(17)
O9 Mo4 O10 Mo5 60.2(4)
O10 Mo4 O3 Mo5 -14.96(13)
O10 Mo4 O3 Cr 86.43(17)
O10 Mo4 O3 C3 -141.5(3)
O10 Mo4 O5 Mo3 -174.52(14)
O10 Mo4 O5 Cr -71.27(16)
O10 Mo4 O9 Mo3 55.4(4)
O10 Mo5 O3 Mo4 15.00(13)
O10 Mo5 O3 Cr -86.75(17)
O10 Mo5 O3 C3 142.1(4)
O10 Mo5 O6 Mo6 174.38(15)
O10 Mo5 O6 Cr 70.43(16)
O10 Mo5 O11 Mo6 -61.9(4)
O11 Mo5 O3 Mo4 177.18(15)
O11 Mo5 O3 Cr 75.43(16)
O11 Mo5 O3 C3 -55.8(3)
O11 Mo5 O6 Mo6 15.62(13)
O11 Mo5 O6 Cr -88.33(17)
O11 Mo5 O10 Mo4 -54.9(4)
O11 Mo6 O1 Mo1 -175.23(14)
O11 Mo6 O1 Cr -74.27(16)
O11 Mo6 O1 C4 56.8(3)
O11 Mo6 O6 Mo5 -15.68(13)
O11 Mo6 O6 Cr 88.33(17)
O11 Mo6 O12 Mo1 57.7(4)
O12 Mo1 O1 Mo6 14.44(12)
O12 Mo1 O1 Cr -87.50(16)
O12 Mo1 O1 C4 142.0(4)
O12 Mo1 O4 Mo2 174.28(15)
O12 Mo1 O4 Cr 71.07(17)
O12 Mo1 O7 Mo2 -62.4(4)
O12 Mo6 O1 Mo1 -14.32(12)
O12 Mo6 O1 Cr 86.64(17)
O12 Mo6 O1 C4 -142.3(4)
O12 Mo6 O6 Mo5 -176.79(15)
O12 Mo6 O6 Cr -72.77(16)
O12 Mo6 O11 Mo5 57.9(4)
O13 Mo1 O1 Mo6 -86.18(15)
O13 Mo1 O1 Cr 171.89(18)
O13 Mo1 O1 C4 41.3(4)
O13 Mo1 O4 Mo2 69.9(5)
O13 Mo1 O4 Cr -33.3(5)
O13 Mo1 O7 Mo2 174.0(2)
O13 Mo1 O12 Mo6 68.6(2)
O14 Mo1 O1 Mo6 80.9(5)
O14 Mo1 O1 Cr -21.0(6)
O14 Mo1 O1 C4 -151.6(5)
O14 Mo1 O4 Mo2 -85.66(16)
O14 Mo1 O4 Cr 171.13(18)
O14 Mo1 O7 Mo2 67.0(2)
O14 Mo1 O12 Mo6 176.2(2)
O15 Mo2 O2 Mo3 87.45(16)
O15 Mo2 O2 Cr -170.72(17)
O15 Mo2 O2 C2 -39.5(4)
O15 Mo2 O4 Mo1 -72.7(5)
O15 Mo2 O4 Cr 30.4(5)
O15 Mo2 O7 Mo1 -175.2(2)
O15 Mo2 O8 Mo3 -67.6(2)
O16 Mo2 O2 Mo3 -76.1(5)
O16 Mo2 O2 Cr 25.7(6)
O16 Mo2 O2 C2 156.9(5)
O16 Mo2 O4 Mo1 85.42(16)
O16 Mo2 O4 Cr -171.47(18)
O16 Mo2 O7 Mo1 -67.6(2)
O16 Mo2 O8 Mo3 -175.7(2)
O17 Mo3 O2 Mo2 -88.10(15)
O17 Mo3 O2 Cr 170.45(17)
O17 Mo3 O2 C2 40.2(3)
O17 Mo3 O5 Mo4 71.6(4)
O17 Mo3 O5 Cr -30.9(5)
O17 Mo3 O8 Mo2 66.3(2)
O17 Mo3 O9 Mo4 178.7(2)
O18 Mo3 O2 Mo2 69.2(5)
O18 Mo3 O2 Cr -32.2(6)
O18 Mo3 O2 C2 -162.5(5)
O18 Mo3 O5 Mo4 -87.74(16)
O18 Mo3 O5 Cr 169.78(17)
O18 Mo3 O8 Mo2 173.5(2)
O18 Mo3 O9 Mo4 71.7(2)
O19 Mo4 O3 Mo5 88.35(15)
O19 Mo4 O3 Cr -170.26(18)
O19 Mo4 O3 C3 -38.2(3)
O19 Mo4 O5 Mo3 -70.6(4)
O19 Mo4 O5 Cr 32.6(5)
O19 Mo4 O9 Mo3 -179.7(2)
O19 Mo4 O10 Mo5 -63.4(2)
O20 Mo4 O3 Mo5 -66.9(6)
O20 Mo4 O3 Cr 34.5(6)
O20 Mo4 O3 C3 166.6(5)
O20 Mo4 O5 Mo3 87.98(16)
O20 Mo4 O5 Cr -168.77(17)
O20 Mo4 O9 Mo3 -72.6(2)
O20 Mo4 O10 Mo5 -170.8(2)
O21 Mo5 O3 Mo4 -85.45(15)
O21 Mo5 O3 Cr 172.80(17)
O21 Mo5 O3 C3 41.6(4)
O21 Mo5 O6 Mo6 74.1(5)
O21 Mo5 O6 Cr -29.9(5)
O21 Mo5 O10 Mo4 67.1(2)
O21 Mo5 O11 Mo6 175.3(2)
O22 Mo5 O3 Mo4 77.1(5)
O22 Mo5 O3 Cr -24.7(5)
O22 Mo5 O3 C3 -155.9(5)
O22 Mo5 O6 Mo6 -86.18(16)
O22 Mo5 O6 Cr 169.87(17)
O22 Mo5 O10 Mo4 174.9(2)
O22 Mo5 O11 Mo6 67.8(2)
O23 Mo6 O1 Mo1 87.49(15)
O23 Mo6 O1 Cr -171.55(18)
O23 Mo6 O1 C4 -40.5(4)
O23 Mo6 O6 Mo5 -76.5(4)
O23 Mo6 O6 Cr 27.5(5)
O23 Mo6 O11 Mo5 -177.4(2)
O23 Mo6 O12 Mo1 -66.0(2)
O24 Mo6 O1 Mo1 -73.2(5)
O24 Mo6 O1 Cr 27.8(6)
O24 Mo6 O1 C4 158.8(5)
O24 Mo6 O6 Mo5 85.15(16)
O24 Mo6 O6 Cr -170.83(17)
O24 Mo6 O11 Mo5 -69.7(2)
O24 Mo6 O12 Mo1 -174.0(2)
C2 C1 C3 O3 61.8(6)
C2 C1 C4 O1 -63.5(6)
C2 C1 C5 C6 155.2(5)
C3 C1 C2 O2 -63.4(6)
C3 C1 C4 O1 61.5(6)
C3 C1 C5 C6 35.4(7)
C4 C1 C2 O2 61.5(6)
C4 C1 C3 O3 -63.1(5)
C4 C1 C5 C6 -85.9(6)
C5 C1 C2 O2 178.1(4)
C5 C1 C3 O3 177.6(4)
C5 C1 C4 O1 -178.3(4)
C111 C112 C113 C114 179.1(6)
C112 C111 N1 C121 -59.1(6)
C112 C111 N1 C131 -179.2(5)
C112 C111 N1 C141 58.7(7)
C121 C122 C123 C124 -177.0(6)
C122 C121 N1 C111 -54.8(7)
C122 C121 N1 C131 63.2(6)
C122 C121 N1 C141 -176.3(5)
C131 C132 C133 C134 -179.9(6)
C132 C131 N1 C111 -177.2(5)
C132 C131 N1 C121 62.2(6)
C132 C131 N1 C141 -54.8(7)
C141 C142 C143 C144 -170.9(8)
C142 C141 N1 C111 63.2(7)
C142 C141 N1 C121 -175.9(6)
C142 C141 N1 C131 -56.1(7)
C211 C212 C213 C214 173.9(6)
C212 C211 N2 C221 53.0(7)
C212 C211 N2 C231 174.5(5)
C212 C211 N2 C241 -64.5(7)
C221 C222 C223 C224 67.7(9)
C222 C221 N2 C211 58.1(7)
C222 C221 N2 C231 -60.3(7)
C222 C221 N2 C241 179.0(5)
C231 C232 C233 C234 174.5(5)
C232 C231 N2 C211 171.3(5)
C232 C231 N2 C221 -66.7(6)
C232 C231 N2 C241 50.4(7)
C241 C242 C243 C244 -169.4(5)
C242 C241 N2 C211 -59.6(7)
C242 C241 N2 C221 178.9(5)
C242 C241 N2 C231 58.1(7)
C311 C312 C313 C314 170.3(5)
C312 C311 N3 C321 51.7(6)
C312 C311 N3 C331 172.3(5)
C312 C311 N3 C341 -67.1(6)
C321 C322 C323 C324 65.2(7)
C322 C321 N3 C311 58.8(6)
C322 C321 N3 C331 -58.4(6)
C322 C321 N3 C341 -179.4(5)
C331 C332 C333 C334 74.2(7)
C332 C331 N3 C311 -177.5(5)
C332 C331 N3 C321 -56.6(6)
C332 C331 N3 C341 61.6(6)
C341 C340 C343 C342 -69.4(15)
C341 C340 C343 C344 108.9(12)
C341 C340 C343 C345 -59.7(11)
C341 C342 C343 C340 71.0(15)
C341 C342 C343 C344 69.1(16)
C341 C342 C343 C345 -100.7(11)
C340 C341 C342 C343 -70.0(14)
C340 C341 N3 C311 -75.5(8)
C340 C341 N3 C321 162.6(7)
C340 C341 N3 C331 41.7(8)
C342 C341 C340 C343 70.6(14)
C342 C341 N3 C311 -44.8(10)
C342 C341 N3 C321 -166.7(9)
C342 C341 N3 C331 72.4(10)
C411 C412 C413 C414 -69.5(8)
C412 C411 N4 C421 -61.3(6)
C412 C411 N4 C431 179.0(5)
C412 C411 N4 C441 57.2(6)
C421 C422 C423 C424 176.1(7)
C422 C421 N4 C411 -63.3(7)
C422 C421 N4 C431 54.5(7)
C422 C421 N4 C441 175.7(6)
C431 C432 C433 C434 172.9(9)
C432 C431 N4 C411 -179.2(5)
C432 C431 N4 C421 60.3(7)
C432 C431 N4 C441 -58.0(7)
C441 C442 C443 C444 70.4(7)
C442 C441 N4 C411 57.8(7)
C442 C441 N4 C421 178.9(5)
C442 C441 N4 C431 -61.0(7)
N1 C111 C112 C113 162.0(5)
N1 C121 C122 C123 -175.9(5)
N1 C131 C132 C133 -175.9(5)
N1 C141 C142 C143 171.6(6)
N2 C211 C212 C213 173.7(5)
N2 C221 C222 C223 177.8(5)
N2 C231 C232 C233 -174.9(5)
N2 C241 C242 C243 -156.0(5)
N3 C311 C312 C313 160.0(5)
N3 C321 C322 C323 -170.7(5)
N3 C331 C332 C333 -164.9(5)
N3 C341 C340 C343 165.4(6)
N3 C341 C342 C343 -168.5(8)
N4 C411 C412 C413 163.4(5)
N4 C421 C422 C423 166.8(6)
N4 C431 C432 C433 -176.8(6)
N4 C441 C442 C443 174.2(5)
